data_9017636
loop_
_publ_author_name
'Gatta, G. D.'
'Nenert, G.'
'Guastella, G.'
'Lotti, P.'
'Guastoni, A.'
'Rizzato, S.'

_publ_section_title
;
 A single-crystal neutron and X-ray diffraction study of a Li,Be-bearing brittle mica
 Note: Neutron, T = 20 K
;
_journal_name_full 'Mineralogical Magazine'
_journal_page_first 55
_journal_page_last 72
_journal_volume 78
_journal_year 2014
_chemical_compound_source 'the Harding pegmatite, Picuris Range, New Mexico, USA'
_chemical_formula_sum 'Al3.89 Be0.11 Ca0.79 H1.69 Li0.266 Na0.21 O12 Si2'
_chemical_name_mineral Bityite
_space_group_IT_number 9
_space_group_name_Hall 'C -2yc'
_space_group_name_H-M_alt 'C 1 c 1'
_symmetry_space_group_name_H-M 'C 1 c 1'
_cell_angle_alpha 90
_cell_angle_beta 95.459
_cell_angle_gamma 90
_cell_length_a 5.0590
_cell_length_b 8.7909
_cell_length_c 19.0176
_cell_formula_units_Z 4
_cell_volume 841.937
_database_code_amcsd 0020141
_diffrn_ambient_temperature 20
_exptl_crystal_density_diffrn 3.110
_cod_data_source_file inputs/fixed/downloads/18/18543.cif
_cod_data_source_block 18543
_cod_original_formula_sum '(Ca.79 Na.21) Li.266 Al3.89 Be.11 Si2 O12 H1.69'
_cod_database_code 9017636

loop_
_space_group_symop_operation_xyz
x,y,z
1/2+x,1/2+y,z
x,-y,1/2+z
1/2+x,1/2-y,1/2+z

loop_
_atom_site_aniso_label
_atom_site_aniso_U_11
_atom_site_aniso_U_22
_atom_site_aniso_U_33
_atom_site_aniso_U_12
_atom_site_aniso_U_13
_atom_site_aniso_U_23
Ca 0.00730 0.00780 0.00740 0.00150 0.00110 0.00020
Na 0.00730 0.00780 0.00740 0.00150 0.00110 0.00020

loop_
_atom_site_label
_atom_site_fract_x
_atom_site_fract_y
_atom_site_fract_z
_atom_site_occupancy
_atom_site_U_iso_or_equiv
Ca 0.00090 0.09200 0.24910 0.79000 0.00750
Na 0.00090 0.09200 0.24910 0.21000 0.00750
LiM1 0.25300 0.75900 0.00200 0.26650 0.00300
AlM2 0.74790 0.91600 0.99910 1.00000 0.00310
AlM3 0.25470 0.08530 -0.00030 1.00000 0.00360
AlT1 0.46660 0.92550 0.14181 0.95000 0.00270
BeT1 0.46660 0.92550 0.14181 0.05000 0.00270
SiT2 0.53550 0.07560 0.85432 1.00000 0.00270
SiT3 0.45690 0.25510 0.14414 1.00000 0.00270
AlT4 0.54540 0.74490 0.85629 0.94000 0.00270
BeT4 0.54540 0.74490 0.85629 0.06000 0.00270
O1 0.95960 0.44350 0.05228 1.00000 0.00430
O11 0.04710 0.56320 0.94042 1.00000 0.00440
O2 0.39560 0.25360 0.05835 1.00000 0.00630
O22 0.61420 0.74940 0.94649 1.00000 0.00360
O3 0.36100 0.09560 0.17611 1.00000 0.00580
O33 0.64030 0.91800 0.82243 1.00000 0.00570
O4 0.27290 0.77690 0.16767 1.00000 0.00520
O44 0.71220 0.21830 0.83131 1.00000 0.00570
O5 0.28960 0.39150 0.17727 1.00000 0.00530
O55 0.73050 0.60380 0.82119 1.00000 0.00590
O6 0.45240 0.56760 0.05010 1.00000 0.00530
O66 0.54990 0.43480 0.94822 1.00000 0.00520
H1 0.36900 0.65470 0.06170 0.54000 0.02500
H2 0.44200 0.59440 0.09590 0.49000 0.02900
H3 0.64300 0.33880 0.94730 0.35000 0.01000
H41 0.62200 0.35430 0.92390 0.31000 0.01100

loop_
_cod_related_entry_id
_cod_related_entry_database
_cod_related_entry_code
1 AMCSD 0020141
